data_1536885
loop_
_publ_author_name
'Feng, M.-L.'
'Mao, J.-G.'

_publ_section_title
;
 Synthesis and crystal structure of a new neodymium(III)
 selenate-selenite: Nd2 (Se O4) (Se O3)2 (H2 O)2
;
_journal_name_full 'Journal of Alloys Compd.'
_journal_page_first 23
_journal_page_last 27
_journal_volume 388
_journal_year 2005
_chemical_formula_sum 'H4 Nd2 O12 Se3'
_chemical_name_systematic 'Nd2 (Se O4) (Se O3)2 (H2 O)2'
_space_group_IT_number 15
_symmetry_space_group_name_Hall '-C 2yc'
_symmetry_space_group_name_H-M 'C 1 2/c 1'
_cell_angle_alpha 90
_cell_angle_beta 104.25
_cell_angle_gamma 90
_cell_formula_units_Z 4
_cell_length_a 12.258
_cell_length_b 7.1024
_cell_length_c 13.391
_cell_volume 1129.965
_citation_journal_id_ASTM JALCEU
_cod_data_source_file Feng_JALCEU_2005_1534.cif
_cod_data_source_block H4Nd2O12Se3
_cod_database_code 1536885

loop_
_symmetry_equiv_pos_as_xyz
x,y,z
-x,y,-z+1/2
-x,-y,-z
x,-y,z-1/2
x+1/2,y+1/2,z
-x+1/2,y+1/2,-z+1/2
-x+1/2,-y+1/2,-z
x+1/2,-y+1/2,z-1/2

loop_
_atom_site_label
_atom_site_type_symbol
_atom_site_fract_x
_atom_site_fract_y
_atom_site_fract_z
_atom_site_occupancy
_atom_site_U_iso_or_equiv
O4 O-2 0.6017 0.4789 0.3075 1 0.0
O6 O-2 0.9861 0.3278 0.3809 1 0.0
Se2 Se+6 0.5 0.3381 0.25 1 0.0
Nd1 Nd+3 0.804 0.48962 0.32553 1 0.0
Se1 Se+4 0.7131 0.4814 0.07053 1 0.0
O3 O-2 0.8128 0.4948 0.004 1 0.0
O5 O-2 0.4601 0.2071 0.3333 1 0.0
O2 O-2 0.7427 0.6602 0.1563 1 0.0
O1 O-2 0.7647 0.3111 0.1581 1 0.0
